data_4027423
loop_
_publ_author_name
'Ling Ni'
'Wei-Wei Yang'
'Zong-Jun Li'
'Di Wu'
'Xiang Gao'

_publ_section_title
;
 Regioselective Oxazolination of C702- and Formation of cis-1 C70 Adduct
 with Respect to the Apical Pentagon
;
_journal_name_full 'Journal of Organic Chemistry'
_journal_page_first 7299
_journal_page_last 7306
_journal_paper_doi 10.1021/jo301017a
_journal_volume 77
_journal_year 2012
_chemical_formula_sum 'C91 H19 N O'
_chemical_formula_weight 1142.07
_chemical_name_systematic
; 
 ? 
;
_space_group_IT_number 19
_symmetry_cell_setting orthorhombic
_symmetry_space_group_name_Hall 'P 2ac 2ab'
_symmetry_space_group_name_H-M 'P 21 21 21'
_atom_sites_solution_hydrogens geom
_atom_sites_solution_primary direct
_atom_sites_solution_secondary difmap
_audit_creation_method SHELXL-97
_cell_angle_alpha 90.00
_cell_angle_beta 90.00
_cell_angle_gamma 90.00
_cell_formula_units_Z 4
_cell_length_a 11.203
_cell_length_b 15.093
_cell_length_c 27.684
_cell_measurement_reflns_used 15815
_cell_measurement_temperature 293(2)
_cell_measurement_theta_max 26.07
_cell_measurement_theta_min 3.41
_cell_volume 4681.001
_computing_cell_refinement 'Bruker XSCANS'
_computing_data_collection 'Bruker XSCANS'
_computing_data_reduction 'Bruker SHELXTL'
_computing_molecular_graphics 'Bruker SHELXTL'
_computing_publication_material 'Bruker SHELXTL'
_computing_structure_refinement 'SHELXL-97 (Sheldrick, 1997)'
_computing_structure_solution 'SHELXS-97 (Sheldrick, 1990)'
_diffrn_ambient_temperature 293(2)
_diffrn_measured_fraction_theta_full 1.000
_diffrn_measured_fraction_theta_max 1.000
_diffrn_measurement_device_type 'Bruker SMART APEX CCD area-detector'
_diffrn_measurement_method '\f and \w scans'
_diffrn_radiation_monochromator graphite
_diffrn_radiation_source 'fine-focus sealed tube'
_diffrn_radiation_type MoK\a
_diffrn_radiation_wavelength 0.71073
_diffrn_reflns_av_R_equivalents 0.0588
_diffrn_reflns_av_sigmaI/netI 0.0767
_diffrn_reflns_limit_h_max 13
_diffrn_reflns_limit_h_min -11
_diffrn_reflns_limit_k_max 18
_diffrn_reflns_limit_k_min -11
_diffrn_reflns_limit_l_max 33
_diffrn_reflns_limit_l_min -34
_diffrn_reflns_number 26376
_diffrn_reflns_theta_full 26.05
_diffrn_reflns_theta_max 26.05
_diffrn_reflns_theta_min 1.47
_exptl_absorpt_coefficient_mu 0.095
_exptl_absorpt_correction_T_max 0.9930
_exptl_absorpt_correction_T_min 0.9682
_exptl_absorpt_correction_type multi-scan
_exptl_crystal_density_diffrn 1.621
_exptl_crystal_F_000 2320
_exptl_crystal_size_max 0.34
_exptl_crystal_size_mid 0.30
_exptl_crystal_size_min 0.07
_refine_diff_density_max 0.237
_refine_diff_density_min -0.212
_refine_diff_density_rms 0.049
_refine_ls_abs_structure_details 'Flack H D (1983), Acta Cryst. A39, 876-881'
_refine_ls_abs_structure_Flack -1(3)
_refine_ls_extinction_method none
_refine_ls_goodness_of_fit_ref 0.954
_refine_ls_hydrogen_treatment constr
_refine_ls_matrix_type full
_refine_ls_number_parameters 838
_refine_ls_number_reflns 9219
_refine_ls_number_restraints 0
_refine_ls_restrained_S_all 0.954
_refine_ls_R_factor_all 0.0865
_refine_ls_R_factor_gt 0.0578
_refine_ls_shift/su_max 0.001
_refine_ls_shift/su_mean 0.000
_refine_ls_structure_factor_coef Fsqd
_refine_ls_weighting_details 'calc w=1/[\s^2^(Fo^2^)+(0.0659P)^2^+0.0000P] where P=(Fo^2^+2Fc^2^)/3'
_refine_ls_weighting_scheme calc
_refine_ls_wR_factor_gt 0.1136
_refine_ls_wR_factor_ref 0.1279
_reflns_number_gt 6849
_reflns_number_total 9219
_reflns_threshold_expression >2\s(I)
_cod_data_source_file jo301017a_si_002.cif
_cod_data_source_block s273
_cod_original_cell_volume 4681.0
_cod_database_code 4027423

loop_
_symmetry_equiv_pos_as_xyz
'x, y, z'
'-x+1/2, -y, z+1/2'
'x+1/2, -y+1/2, -z'
'-x, y+1/2, -z+1/2'

loop_
_atom_site_label
_atom_site_type_symbol
_atom_site_fract_x
_atom_site_fract_y
_atom_site_fract_z
_atom_site_U_iso_or_equiv
_atom_site_adp_type
_atom_site_occupancy
_atom_site_symmetry_multiplicity
_atom_site_calc_flag
_atom_site_refinement_flags
O1 O 0.1475(2) 0.58074(17) 0.10691(9) 0.0338(6) Uani 0.50 1 d P
N1' N 0.1475(2) 0.58074(17) 0.10691(9) 0.0338(6) Uani 0.50 1 d P
O1' O 0.1430(2) 0.49671(17) 0.03934(9) 0.0330(6) Uani 0.50 1 d P
N1 N 0.1430(2) 0.49671(17) 0.03934(9) 0.0330(6) Uani 0.50 1 d P
C1 C 0.0436(3) 0.5247(2) 0.11474(12) 0.0270(8) Uani 1 1 d .
C2 C 0.0394(3) 0.4644(2) 0.06679(12) 0.0282(8) Uani 1 1 d .
C3 C -0.0776(3) 0.4643(2) 0.03409(11) 0.0262(7) Uani 1 1 d .
C4 C -0.1839(3) 0.5054(2) 0.05987(11) 0.0252(7) Uani 1 1 d .
C5 C -0.1802(3) 0.55568(19) 0.10038(11) 0.0241(7) Uani 1 1 d .
C6 C -0.0696(3) 0.5828(2) 0.12848(12) 0.0272(7) Uani 1 1 d .
C7 C 0.1983(3) 0.5551(2) 0.06635(14) 0.0388(9) Uani 1 1 d .
C8 C 0.3134(3) 0.5925(2) 0.05134(14) 0.0366(9) Uani 1 1 d .
C9 C 0.3663(3) 0.5638(3) 0.00885(15) 0.0486(11) Uani 1 1 d .
H9 H 0.3291 0.5214 -0.0103 0.058 Uiso 1 1 calc R
C10 C 0.4747(4) 0.5989(3) -0.00448(17) 0.0602(13) Uani 1 1 d .
H10 H 0.5110 0.5804 -0.0330 0.072 Uiso 1 1 calc R
C11 C 0.5297(4) 0.6615(3) 0.02432(18) 0.0598(13) Uani 1 1 d .
H11 H 0.6022 0.6858 0.0147 0.072 Uiso 1 1 calc R
C12 C 0.4785(3) 0.6881(3) 0.06681(18) 0.0582(13) Uani 1 1 d .
H12 H 0.5169 0.7293 0.0864 0.070 Uiso 1 1 calc R
C13 C 0.3694(3) 0.6534(2) 0.08047(16) 0.0450(10) Uani 1 1 d .
H13 H 0.3340 0.6713 0.1093 0.054 Uiso 1 1 calc R
C14 C -0.0513(3) 0.5160(2) -0.01397(12) 0.0314(8) Uani 1 1 d .
H14A H -0.0148 0.5722 -0.0055 0.038 Uiso 1 1 calc R
H14B H 0.0073 0.4825 -0.0322 0.038 Uiso 1 1 calc R
C15 C -0.1555(3) 0.5347(2) -0.04669(12) 0.0309(8) Uani 1 1 d .
C16 C -0.1979(3) 0.6198(2) -0.05071(13) 0.0396(9) Uani 1 1 d .
H16 H -0.1645 0.6642 -0.0318 0.048 Uiso 1 1 calc R
C17 C -0.2894(4) 0.6408(3) -0.08239(14) 0.0488(10) Uani 1 1 d .
H17 H -0.3154 0.6991 -0.0850 0.059 Uiso 1 1 calc R
C18 C -0.3420(4) 0.5754(3) -0.11016(14) 0.0483(11) Uani 1 1 d .
H18 H -0.4056 0.5888 -0.1305 0.058 Uiso 1 1 calc R
C19 C -0.2990(4) 0.4907(3) -0.10727(13) 0.0436(10) Uani 1 1 d .
H19 H -0.3316 0.4466 -0.1267 0.052 Uiso 1 1 calc R
C20 C -0.2077(3) 0.4701(2) -0.07563(13) 0.0385(9) Uani 1 1 d .
H20 H -0.1806 0.4120 -0.0737 0.046 Uiso 1 1 calc R
C21 C -0.0401(3) 0.6829(2) 0.11880(12) 0.0326(8) Uani 1 1 d .
H21A H 0.0203 0.7014 0.1417 0.039 Uiso 1 1 calc R
H21B H -0.0057 0.6877 0.0868 0.039 Uiso 1 1 calc R
C22 C -0.1438(3) 0.7466(2) 0.12212(12) 0.0302(8) Uani 1 1 d .
C23 C -0.2004(3) 0.7753(2) 0.08035(13) 0.0398(9) Uani 1 1 d .
H23 H -0.1761 0.7535 0.0505 0.048 Uiso 1 1 calc R
C24 C -0.2929(4) 0.8364(3) 0.08274(16) 0.0505(11) Uani 1 1 d .
H24 H -0.3294 0.8558 0.0545 0.061 Uiso 1 1 calc R
C25 C -0.3309(4) 0.8684(2) 0.12689(17) 0.0512(11) Uani 1 1 d .
H25 H -0.3946 0.9078 0.1286 0.061 Uiso 1 1 calc R
C26 C -0.2736(4) 0.8414(2) 0.16849(15) 0.0487(10) Uani 1 1 d .
H26 H -0.2970 0.8641 0.1983 0.058 Uiso 1 1 calc R
C27 C -0.1821(3) 0.7810(2) 0.16593(13) 0.0391(9) Uani 1 1 d .
H27 H -0.1449 0.7627 0.1943 0.047 Uiso 1 1 calc R
C28 C -0.1296(3) 0.3718(2) 0.02517(11) 0.0283(8) Uani 1 1 d .
C29 C 0.0437(3) 0.4643(2) 0.20142(12) 0.0325(8) Uani 1 1 d .
C30 C -0.0639(3) 0.3909(3) 0.26151(12) 0.0345(8) Uani 1 1 d .
C31 C -0.4449(3) 0.1626(2) 0.09004(13) 0.0396(9) Uani 1 1 d .
C32 C -0.5298(3) 0.1594(2) 0.17162(14) 0.0373(9) Uani 1 1 d .
C33 C -0.2613(4) 0.1011(2) 0.10988(14) 0.0399(9) Uani 1 1 d .
C34 C -0.3130(3) 0.5271(2) 0.21825(12) 0.0329(8) Uani 1 1 d .
C35 C -0.5618(3) 0.3759(3) 0.11260(13) 0.0358(9) Uani 1 1 d .
C36 C -0.3971(3) 0.4643(2) 0.07612(12) 0.0284(8) Uani 1 1 d .
C37 C -0.5880(3) 0.2960(3) 0.20473(14) 0.0378(9) Uani 1 1 d .
C38 C -0.3331(3) 0.2536(2) 0.28521(12) 0.0344(8) Uani 1 1 d .
C39 C 0.0735(3) 0.3728(2) 0.08507(12) 0.0300(8) Uani 1 1 d .
C40 C -0.3235(4) 0.1491(2) 0.07375(13) 0.0393(9) Uani 1 1 d .
C41 C -0.3277(3) 0.2964(2) 0.03435(11) 0.0321(8) Uani 1 1 d .
C42 C -0.0770(3) 0.1674(2) 0.08363(13) 0.0376(9) Uani 1 1 d .
C43 C -0.4482(3) 0.2914(2) 0.27297(13) 0.0371(9) Uani 1 1 d .
C44 C -0.1389(3) 0.1158(2) 0.11877(13) 0.0372(9) Uani 1 1 d .
C45 C -0.3041(4) 0.0869(2) 0.19653(13) 0.0380(9) Uani 1 1 d .
C46 C 0.0280(3) 0.2164(2) 0.09550(14) 0.0358(9) Uani 1 1 d .
C47 C -0.2997(3) 0.1738(2) 0.26581(12) 0.0364(9) Uani 1 1 d .
C48 C 0.1118(3) 0.3768(2) 0.13397(13) 0.0311(8) Uani 1 1 d .
C49 C -0.1802(3) 0.1078(2) 0.20684(13) 0.0385(9) Uani 1 1 d .
C50 C -0.0729(3) 0.2939(2) 0.03551(12) 0.0313(8) Uani 1 1 d .
C51 C -0.4316(3) 0.5016(2) 0.20672(13) 0.0334(8) Uani 1 1 d .
C52 C -0.1779(3) 0.1609(2) 0.24928(12) 0.0365(9) Uani 1 1 d .
C53 C -0.1399(3) 0.2150(2) 0.04689(13) 0.0366(9) Uani 1 1 d .
C54 C 0.0064(3) 0.2256(2) 0.22279(13) 0.0371(9) Uani 1 1 d .
C55 C -0.1274(3) 0.3126(3) 0.27574(12) 0.0365(9) Uani 1 1 d .
C56 C 0.0394(3) 0.3856(3) 0.23037(13) 0.0359(9) Uani 1 1 d .
C57 C -0.1169(3) 0.5668(2) 0.17985(12) 0.0288(8) Uani 1 1 d .
C58 C -0.5040(3) 0.2403(2) 0.08024(13) 0.0373(9) Uani 1 1 d .
C59 C -0.3935(3) 0.5179(2) 0.11939(12) 0.0284(8) Uani 1 1 d .
C60 C -0.4321(3) 0.3860(2) 0.26887(12) 0.0351(9) Uani 1 1 d .
C61 C -0.5584(3) 0.4272(2) 0.15365(13) 0.0343(9) Uani 1 1 d .
C62 C -0.2476(3) 0.3253(3) 0.28858(12) 0.0359(9) Uani 1 1 d .
C63 C -0.4784(3) 0.3928(2) 0.07383(13) 0.0342(9) Uani 1 1 d .
C64 C 0.1129(3) 0.2994(2) 0.16229(13) 0.0347(9) Uani 1 1 d .
C65 C -0.1243(3) 0.4720(2) 0.25167(12) 0.0340(9) Uani 1 1 d .
C66 C 0.0037(3) 0.1724(2) 0.18016(14) 0.0369(9) Uani 1 1 d .
C67 C -0.4928(3) 0.4326(2) 0.23339(13) 0.0334(9) Uani 1 1 d .
C68 C -0.4895(3) 0.1635(2) 0.22098(13) 0.0382(9) Uani 1 1 d .
C69 C -0.3441(3) 0.0839(2) 0.14953(13) 0.0393(9) Uani 1 1 d .
C70 C -0.0902(3) 0.2275(2) 0.25520(13) 0.0367(9) Uani 1 1 d .
C71 C 0.0746(3) 0.3048(3) 0.21160(13) 0.0365(9) Uani 1 1 d .
C72 C -0.2903(3) 0.4561(2) 0.04884(11) 0.0268(7) Uani 1 1 d .
C73 C 0.0694(3) 0.2184(2) 0.14256(14) 0.0365(9) Uani 1 1 d .
C74 C -0.2565(3) 0.3744(2) 0.02756(11) 0.0288(8) Uani 1 1 d .
C75 C -0.3084(3) 0.4067(2) 0.27904(11) 0.0348(8) Uani 1 1 d .
C76 C -0.5721(3) 0.3871(2) 0.20089(13) 0.0368(9) Uani 1 1 d .
C77 C -0.5789(3) 0.2811(3) 0.11619(13) 0.0388(9) Uani 1 1 d .
C78 C -0.5913(3) 0.2417(3) 0.16155(14) 0.0403(9) Uani 1 1 d .
C79 C -0.2447(3) 0.5650(2) 0.18010(12) 0.0294(8) Uani 1 1 d .
C80 C -0.0591(3) 0.5190(2) 0.21462(12) 0.0317(8) Uani 1 1 d .
C81 C -0.4584(3) 0.1206(2) 0.13669(14) 0.0376(9) Uani 1 1 d .
C82 C -0.4430(3) 0.3101(2) 0.05369(12) 0.0358(9) Uani 1 1 d .
C83 C -0.3777(3) 0.1274(2) 0.23320(13) 0.0370(9) Uani 1 1 d .
C84 C -0.0967(3) 0.1191(2) 0.16877(14) 0.0384(9) Uani 1 1 d .
C85 C -0.2495(3) 0.4782(2) 0.25586(12) 0.0325(8) Uani 1 1 d .
C86 C 0.0332(3) 0.2943(2) 0.06607(13) 0.0334(9) Uani 1 1 d .
C87 C -0.2840(3) 0.5592(2) 0.13139(13) 0.0283(8) Uani 1 1 d .
C88 C -0.2660(3) 0.2133(2) 0.04414(12) 0.0364(9) Uani 1 1 d .
C89 C -0.4716(3) 0.4981(2) 0.15759(13) 0.0333(8) Uani 1 1 d .
C90 C -0.5255(3) 0.2471(3) 0.24162(14) 0.0398(9) Uani 1 1 d .
C91 C 0.0794(3) 0.4597(2) 0.15419(12) 0.0284(8) Uani 1 1 d .

loop_
_atom_site_aniso_label
_atom_site_aniso_U_11
_atom_site_aniso_U_22
_atom_site_aniso_U_33
_atom_site_aniso_U_23
_atom_site_aniso_U_13
_atom_site_aniso_U_12
O1 0.0268(13) 0.0352(16) 0.0394(16) 0.0029(12) 0.0048(12) -0.0058(12)
N1' 0.0268(13) 0.0352(16) 0.0394(16) 0.0029(12) 0.0048(12) -0.0058(12)
O1' 0.0253(13) 0.0379(16) 0.0358(15) 0.0050(13) 0.0068(11) -0.0024(12)
N1 0.0253(13) 0.0379(16) 0.0358(15) 0.0050(13) 0.0068(11) -0.0024(12)
C1 0.0210(16) 0.0290(19) 0.0311(19) -0.0004(15) 0.0014(14) -0.0034(14)
C2 0.0242(17) 0.0284(19) 0.0320(19) -0.0004(16) 0.0060(14) 0.0006(15)
C3 0.0296(18) 0.0268(18) 0.0223(18) 0.0008(14) 0.0033(14) -0.0007(15)
C4 0.0268(17) 0.0255(18) 0.0233(17) 0.0070(14) 0.0014(14) 0.0001(15)
C5 0.0275(17) 0.0164(16) 0.0285(18) 0.0036(14) 0.0028(14) -0.0019(14)
C6 0.0251(16) 0.0260(18) 0.0306(19) -0.0004(15) -0.0044(15) -0.0016(14)
C7 0.0271(18) 0.039(2) 0.050(2) 0.0098(19) -0.0021(18) 0.0002(17)
C8 0.0227(17) 0.038(2) 0.049(2) 0.0176(18) -0.0001(17) 0.0036(16)
C9 0.036(2) 0.062(3) 0.048(3) 0.018(2) 0.0072(19) 0.003(2)
C10 0.045(3) 0.072(3) 0.064(3) 0.025(3) 0.016(2) 0.006(2)
C11 0.035(2) 0.060(3) 0.085(4) 0.035(3) 0.009(2) -0.008(2)
C12 0.039(2) 0.048(3) 0.087(4) 0.019(3) -0.004(2) -0.010(2)
C13 0.030(2) 0.037(2) 0.068(3) 0.012(2) -0.0024(19) -0.0054(18)
C14 0.0324(19) 0.030(2) 0.0319(19) 0.0019(15) 0.0073(15) -0.0035(16)
C15 0.0378(19) 0.031(2) 0.0242(18) 0.0035(15) 0.0063(15) -0.0063(16)
C16 0.050(2) 0.036(2) 0.033(2) 0.0052(17) -0.0024(18) -0.0056(19)
C17 0.054(3) 0.048(3) 0.045(2) 0.0153(19) 0.001(2) 0.009(2)
C18 0.046(2) 0.067(3) 0.032(2) 0.016(2) -0.0054(18) -0.008(2)
C19 0.055(2) 0.048(2) 0.028(2) 0.0033(18) -0.0012(19) -0.020(2)
C20 0.045(2) 0.037(2) 0.034(2) 0.0027(17) 0.0049(18) -0.0008(18)
C21 0.036(2) 0.031(2) 0.032(2) -0.0019(16) 0.0020(16) -0.0098(16)
C22 0.0358(19) 0.0183(17) 0.037(2) 0.0023(15) 0.0021(16) -0.0090(15)
C23 0.049(2) 0.032(2) 0.038(2) 0.0003(16) 0.0029(19) -0.0003(18)
C24 0.050(2) 0.038(2) 0.063(3) 0.012(2) -0.011(2) 0.000(2)
C25 0.051(2) 0.026(2) 0.077(3) -0.008(2) 0.011(2) 0.0002(19)
C26 0.062(3) 0.037(2) 0.047(3) -0.0125(19) 0.016(2) 0.003(2)
C27 0.047(2) 0.035(2) 0.035(2) -0.0078(17) 0.0010(18) -0.0066(18)
C28 0.038(2) 0.0301(19) 0.0163(17) -0.0012(14) 0.0077(14) -0.0025(16)
C29 0.0262(18) 0.037(2) 0.034(2) 0.0011(17) -0.0072(15) -0.0081(16)
C30 0.039(2) 0.043(2) 0.0217(19) -0.0025(16) -0.0074(16) -0.0051(18)
C31 0.048(2) 0.031(2) 0.040(2) -0.0079(18) -0.0067(19) -0.0172(19)
C32 0.038(2) 0.032(2) 0.041(2) 0.0039(18) 0.0034(18) -0.0201(17)
C33 0.061(3) 0.0180(18) 0.040(2) -0.0069(16) 0.006(2) -0.0003(18)
C34 0.038(2) 0.0256(18) 0.035(2) -0.0092(15) 0.0177(17) 0.0028(16)
C35 0.0167(17) 0.046(2) 0.045(2) 0.0083(19) -0.0057(16) -0.0025(16)
C36 0.0193(16) 0.032(2) 0.034(2) 0.0081(16) -0.0108(14) 0.0018(14)
C37 0.0226(19) 0.043(2) 0.048(2) 0.0094(19) 0.0134(16) -0.0050(16)
C38 0.045(2) 0.038(2) 0.0200(18) 0.0114(15) 0.0096(15) -0.0042(18)
C39 0.0208(17) 0.037(2) 0.032(2) 0.0023(16) 0.0075(15) 0.0033(15)
C40 0.058(2) 0.026(2) 0.034(2) -0.0109(16) -0.0020(19) -0.0147(18)
C41 0.044(2) 0.035(2) 0.0176(18) -0.0032(14) -0.0090(16) -0.0116(17)
C42 0.051(2) 0.024(2) 0.038(2) -0.0070(17) 0.0116(19) 0.0088(18)
C43 0.041(2) 0.041(2) 0.029(2) 0.0016(17) 0.0185(18) -0.0051(18)
C44 0.052(2) 0.0193(18) 0.041(2) -0.0030(16) 0.0128(19) 0.0057(17)
C45 0.055(2) 0.0192(18) 0.040(2) 0.0080(15) 0.0072(19) -0.0005(17)
C46 0.034(2) 0.032(2) 0.042(2) 0.0010(17) 0.0146(17) 0.0120(16)
C47 0.046(2) 0.033(2) 0.030(2) 0.0146(16) 0.0055(17) -0.0045(18)
C48 0.0168(16) 0.039(2) 0.037(2) 0.0039(18) 0.0055(15) 0.0046(15)
C49 0.047(2) 0.0254(19) 0.043(2) 0.0121(17) 0.0006(19) 0.0085(17)
C50 0.043(2) 0.0258(19) 0.025(2) -0.0060(15) 0.0117(16) -0.0001(16)
C51 0.0345(19) 0.0234(19) 0.042(2) -0.0029(16) 0.0169(17) 0.0096(15)
C52 0.046(2) 0.034(2) 0.030(2) 0.0152(16) -0.0034(17) 0.0033(19)
C53 0.051(2) 0.028(2) 0.031(2) -0.0146(16) 0.0136(18) -0.0010(17)
C54 0.036(2) 0.036(2) 0.039(2) 0.0119(18) -0.0063(17) 0.0088(17)
C55 0.045(2) 0.046(2) 0.0188(18) 0.0079(16) -0.0065(17) -0.0024(18)
C56 0.0295(19) 0.047(2) 0.031(2) 0.0047(18) -0.0136(16) -0.0060(17)
C57 0.0359(19) 0.0217(18) 0.0286(19) -0.0072(15) 0.0035(15) -0.0103(15)
C58 0.038(2) 0.038(2) 0.037(2) -0.0014(18) -0.0112(17) -0.0181(18)
C59 0.0244(17) 0.0238(18) 0.037(2) 0.0090(15) 0.0007(15) 0.0059(14)
C60 0.038(2) 0.039(2) 0.028(2) -0.0015(17) 0.0199(17) 0.0049(18)
C61 0.0130(16) 0.040(2) 0.050(2) 0.0101(19) 0.0045(15) 0.0043(15)
C62 0.047(2) 0.044(2) 0.0162(18) 0.0024(16) 0.0029(15) -0.0029(18)
C63 0.0236(18) 0.047(2) 0.033(2) 0.0090(18) -0.0123(15) -0.0058(16)
C64 0.0176(17) 0.045(2) 0.042(2) 0.0089(18) 0.0000(16) 0.0108(16)
C65 0.040(2) 0.039(2) 0.0228(19) -0.0077(16) -0.0031(16) -0.0076(18)
C66 0.037(2) 0.028(2) 0.046(2) 0.0099(18) 0.0043(18) 0.0156(17)
C67 0.0275(18) 0.033(2) 0.040(2) -0.0046(17) 0.0200(16) 0.0054(16)
C68 0.043(2) 0.034(2) 0.038(2) 0.0085(18) 0.0086(18) -0.0153(18)
C69 0.055(2) 0.0208(19) 0.042(2) -0.0002(16) 0.0082(19) -0.0127(17)
C70 0.042(2) 0.040(2) 0.028(2) 0.0124(17) -0.0067(16) 0.0020(18)
C71 0.0253(18) 0.046(2) 0.038(2) 0.0061(18) -0.0072(16) 0.0081(17)
C72 0.0288(17) 0.0312(19) 0.0205(17) 0.0064(14) -0.0049(14) 0.0012(15)
C73 0.0280(19) 0.035(2) 0.047(2) 0.0086(18) 0.0027(17) 0.0150(16)
C74 0.0362(19) 0.035(2) 0.0152(17) 0.0012(15) -0.0033(14) -0.0041(16)
C75 0.046(2) 0.041(2) 0.0167(18) -0.0073(15) 0.0104(16) -0.0032(19)
C76 0.0207(18) 0.041(2) 0.048(2) 0.0071(19) 0.0134(16) 0.0015(16)
C77 0.0235(18) 0.048(2) 0.046(2) 0.0076(19) -0.0091(17) -0.0141(17)
C78 0.0276(19) 0.045(2) 0.048(2) 0.009(2) -0.0016(17) -0.0145(17)
C79 0.0391(19) 0.0185(17) 0.0306(19) -0.0057(15) 0.0044(16) 0.0003(15)
C80 0.037(2) 0.031(2) 0.0275(19) -0.0066(16) -0.0034(16) -0.0101(16)
C81 0.044(2) 0.029(2) 0.040(2) -0.0012(17) 0.0015(18) -0.0161(18)
C82 0.039(2) 0.040(2) 0.028(2) 0.0002(17) -0.0155(17) -0.0120(18)
C83 0.045(2) 0.030(2) 0.037(2) 0.0147(17) 0.0061(18) -0.0089(18)
C84 0.047(2) 0.0198(18) 0.048(2) 0.0053(17) 0.0070(18) 0.0113(17)
C85 0.042(2) 0.034(2) 0.0215(18) -0.0108(15) 0.0034(15) -0.0046(17)
C86 0.0309(19) 0.033(2) 0.036(2) -0.0037(17) 0.0171(16) 0.0102(16)
C87 0.0286(18) 0.0178(17) 0.038(2) 0.0034(15) 0.0026(15) 0.0040(14)
C88 0.056(2) 0.031(2) 0.0229(19) -0.0115(16) 0.0019(17) -0.0098(18)
C89 0.0242(17) 0.0292(19) 0.046(2) 0.0055(17) 0.0044(16) 0.0108(15)
C90 0.040(2) 0.038(2) 0.041(2) 0.0091(19) 0.0126(18) -0.0050(18)
C91 0.0173(15) 0.037(2) 0.031(2) 0.0024(16) -0.0042(14) -0.0072(14)

loop_
_atom_type_symbol
_atom_type_description
_atom_type_scat_dispersion_real
_atom_type_scat_dispersion_imag
_atom_type_scat_source
C C 0.0033 0.0016 'International Tables Vol C Tables 4.2.6.8 and 6.1.1.4'
H H 0.0000 0.0000 'International Tables Vol C Tables 4.2.6.8 and 6.1.1.4'
N N 0.0061 0.0033 'International Tables Vol C Tables 4.2.6.8 and 6.1.1.4'
O O 0.0106 0.0060 'International Tables Vol C Tables 4.2.6.8 and 6.1.1.4'

loop_
_geom_angle_atom_site_label_1
_geom_angle_atom_site_label_2
_geom_angle_atom_site_label_3
_geom_angle
C7 O1 C1 107.6(3)
C7 N1' C1 107.6(3)
C7 O1' C2 107.5(3)
C7 N1 C2 107.5(3)
N1' C1 O1 0.0(3)
N1' C1 C91 105.8(2)
O1 C1 C91 105.8(2)
N1' C1 C6 110.7(3)
O1 C1 C6 110.7(3)
C91 C1 C6 113.2(3)
N1' C1 C2 103.3(2)
O1 C1 C2 103.3(2)
C91 C1 C2 103.6(3)
C6 C1 C2 119.1(3)
N1 C2 O1' 0.0(2)
N1 C2 C39 106.0(2)
O1' C2 C39 106.0(2)
N1 C2 C3 110.8(3)
O1' C2 C3 110.8(3)
C39 C2 C3 113.3(3)
N1 C2 C1 102.4(2)
O1' C2 C1 102.4(2)
C39 C2 C1 103.4(3)
C3 C2 C1 119.5(3)
C4 C3 C28 98.6(2)
C4 C3 C14 110.0(3)
C28 C3 C14 112.8(3)
C4 C3 C2 112.2(2)
C28 C3 C2 113.9(3)
C14 C3 C2 109.1(3)
C5 C4 C72 119.4(3)
C5 C4 C3 126.4(3)
C72 C4 C3 109.8(3)
C4 C5 C87 119.2(3)
C4 C5 C6 126.9(3)
C87 C5 C6 110.0(3)
C5 C6 C57 98.6(2)
C5 C6 C21 110.1(3)
C57 C6 C21 112.5(3)
C5 C6 C1 112.3(2)
C57 C6 C1 114.2(3)
C21 C6 C1 108.8(3)
N1 C7 O1' 0.0(3)
N1 C7 O1 118.6(3)
O1' C7 O1 118.6(3)
N1 C7 N1' 118.6(3)
O1' C7 N1' 118.6(3)
O1 C7 N1' 0.0(2)
N1 C7 C8 120.8(3)
O1' C7 C8 120.8(3)
O1 C7 C8 120.6(3)
N1' C7 C8 120.6(3)
C13 C8 C9 120.8(4)
C13 C8 C7 119.5(4)
C9 C8 C7 119.7(4)
C10 C9 C8 119.0(4)
C10 C9 H9 120.5
C8 C9 H9 120.5
C9 C10 C11 120.2(4)
C9 C10 H10 119.9
C11 C10 H10 119.9
C12 C11 C10 120.7(4)
C12 C11 H11 119.7
C10 C11 H11 119.7
C11 C12 C13 119.6(4)
C11 C12 H12 120.2
C13 C12 H12 120.2
C8 C13 C12 119.7(4)
C8 C13 H13 120.1
C12 C13 H13 120.1
C15 C14 C3 117.2(3)
C15 C14 H14A 108.0
C3 C14 H14A 108.0
C15 C14 H14B 108.0
C3 C14 H14B 108.0
H14A C14 H14B 107.2
C16 C15 C20 117.6(3)
C16 C15 C14 119.4(3)
C20 C15 C14 122.8(3)
C15 C16 C17 121.4(4)
C15 C16 H16 119.3
C17 C16 H16 119.3
C16 C17 C18 120.2(4)
C16 C17 H17 119.9
C18 C17 H17 119.9
C19 C18 C17 119.0(4)
C19 C18 H18 120.5
C17 C18 H18 120.5
C18 C19 C20 120.5(4)
C18 C19 H19 119.8
C20 C19 H19 119.8
C19 C20 C15 121.3(4)
C19 C20 H20 119.4
C15 C20 H20 119.4
C22 C21 C6 116.1(3)
C22 C21 H21A 108.3
C6 C21 H21A 108.3
C22 C21 H21B 108.3
C6 C21 H21B 108.3
H21A C21 H21B 107.4
C23 C22 C27 118.0(3)
C23 C22 C21 120.0(3)
C27 C22 C21 121.9(3)
C24 C23 C22 120.6(4)
C24 C23 H23 119.7
C22 C23 H23 119.7
C23 C24 C25 120.3(4)
C23 C24 H24 119.8
C25 C24 H24 119.8
C26 C25 C24 119.4(4)
C26 C25 H25 120.3
C24 C25 H25 120.3
C27 C26 C25 120.0(4)
C27 C26 H26 120.0
C25 C26 H26 120.0
C26 C27 C22 121.6(4)
C26 C27 H27 119.2
C22 C27 H27 119.2
C50 C28 C74 118.5(3)
C50 C28 C3 125.0(3)
C74 C28 C3 110.3(3)
C91 C29 C56 120.2(3)
C91 C29 C80 119.8(3)
C56 C29 C80 107.5(3)
C65 C30 C55 121.6(3)
C65 C30 C56 108.3(3)
C55 C30 C56 121.1(3)
C58 C31 C81 120.0(4)
C58 C31 C40 120.8(3)
C81 C31 C40 108.3(3)
C81 C32 C68 119.9(3)
C81 C32 C78 120.3(3)
C68 C32 C78 107.2(3)
C40 C33 C44 121.3(3)
C40 C33 C69 108.1(3)
C44 C33 C69 120.9(3)
C79 C34 C51 116.4(3)
C79 C34 C85 118.0(3)
C51 C34 C85 118.7(3)
C61 C35 C77 120.2(3)
C61 C35 C63 119.7(3)
C77 C35 C63 108.1(3)
C63 C36 C72 116.9(3)
C63 C36 C59 118.8(3)
C72 C36 C59 117.8(3)
C76 C37 C78 119.9(3)
C76 C37 C90 119.9(4)
C78 C37 C90 107.9(3)
C47 C38 C43 119.8(3)
C47 C38 C62 120.1(3)
C43 C38 C62 108.0(3)
C86 C39 C48 120.0(3)
C86 C39 C2 125.1(3)
C48 C39 C2 110.7(3)
C33 C40 C88 122.2(4)
C33 C40 C31 108.3(3)
C88 C40 C31 120.6(4)
C82 C41 C74 116.0(3)
C82 C41 C88 119.2(3)
C74 C41 C88 117.8(3)
C44 C42 C46 121.8(3)
C44 C42 C53 121.3(3)
C46 C42 C53 108.1(3)
C90 C43 C38 120.6(3)
C90 C43 C60 120.1(4)
C38 C43 C60 107.2(3)
C33 C44 C42 116.1(4)
C33 C44 C84 119.0(3)
C42 C44 C84 118.0(3)
C69 C45 C83 119.5(4)
C69 C45 C49 120.2(3)
C83 C45 C49 108.4(3)
C73 C46 C42 120.3(3)
C73 C46 C86 120.3(3)
C42 C46 C86 109.1(3)
C38 C47 C83 120.5(3)
C38 C47 C52 119.9(3)
C83 C47 C52 107.9(3)
C64 C48 C91 121.0(3)
C64 C48 C39 119.9(3)
C91 C48 C39 109.6(3)
C84 C49 C52 122.3(3)
C84 C49 C45 120.7(3)
C52 C49 C45 107.6(3)
C28 C50 C53 120.9(3)
C28 C50 C86 119.8(3)
C53 C50 C86 107.5(3)
C89 C51 C34 121.1(3)
C89 C51 C67 108.0(3)
C34 C51 C67 121.5(3)
C49 C52 C70 120.5(3)
C49 C52 C47 108.6(3)
C70 C52 C47 121.4(3)
C88 C53 C42 121.4(3)
C88 C53 C50 121.5(3)
C42 C53 C50 108.2(3)
C70 C54 C66 121.5(3)
C70 C54 C71 121.6(3)
C66 C54 C71 107.3(3)
C62 C55 C30 115.6(4)
C62 C55 C70 119.4(3)
C30 C55 C70 118.3(3)
C71 C56 C29 120.7(3)
C71 C56 C30 120.1(3)
C29 C56 C30 108.4(3)
C80 C57 C79 117.5(3)
C80 C57 C6 124.9(3)
C79 C57 C6 110.6(3)
C31 C58 C77 120.6(3)
C31 C58 C82 119.4(3)
C77 C58 C82 108.2(3)
C89 C59 C87 117.2(3)
C89 C59 C36 119.1(3)
C87 C59 C36 117.7(3)
C67 C60 C43 119.7(3)
C67 C60 C75 119.9(3)
C43 C60 C75 108.5(3)
C35 C61 C76 120.5(3)
C35 C61 C89 119.8(3)
C76 C61 C89 108.1(3)
C55 C62 C75 121.8(3)
C55 C62 C38 121.0(3)
C75 C62 C38 108.4(3)
C36 C63 C82 120.5(3)
C36 C63 C35 121.2(3)
C82 C63 C35 108.4(3)
C48 C64 C73 119.7(3)
C48 C64 C71 118.7(3)
C73 C64 C71 108.2(3)
C85 C65 C30 120.9(3)
C85 C65 C80 121.9(3)
C30 C65 C80 108.5(3)
C84 C66 C54 121.3(3)
C84 C66 C73 120.9(4)
C54 C66 C73 108.3(3)
C60 C67 C76 120.3(3)
C60 C67 C51 119.5(3)
C76 C67 C51 108.4(3)
C83 C68 C32 119.4(3)
C83 C68 C90 119.4(3)
C32 C68 C90 109.0(3)
C45 C69 C81 120.6(3)
C45 C69 C33 119.9(3)
C81 C69 C33 108.1(3)
C54 C70 C52 116.5(3)
C54 C70 C55 119.0(3)
C52 C70 C55 118.0(3)
C56 C71 C64 119.6(3)
C56 C71 C54 119.7(3)
C64 C71 C54 108.3(3)
C36 C72 C74 121.5(3)
C36 C72 C4 122.7(3)
C74 C72 C4 108.5(3)
C46 C73 C64 119.6(3)
C46 C73 C66 119.7(3)
C64 C73 C66 108.0(3)
C28 C74 C72 108.1(3)
C28 C74 C41 122.6(3)
C72 C74 C41 120.7(3)
C85 C75 C62 121.0(3)
C85 C75 C60 121.4(3)
C62 C75 C60 107.9(3)
C37 C76 C67 120.2(3)
C37 C76 C61 119.7(3)
C67 C76 C61 107.5(3)
C78 C77 C58 119.8(4)
C78 C77 C35 119.7(4)
C58 C77 C35 107.4(3)
C77 C78 C37 119.9(3)
C77 C78 C32 119.4(4)
C37 C78 C32 108.3(3)
C87 C79 C34 120.8(3)
C87 C79 C57 107.8(3)
C34 C79 C57 123.2(3)
C57 C80 C65 121.3(3)
C57 C80 C29 119.7(3)
C65 C80 C29 107.4(3)
C32 C81 C69 120.3(3)
C32 C81 C31 119.8(3)
C69 C81 C31 107.2(3)
C41 C82 C63 122.1(3)
C41 C82 C58 121.0(3)
C63 C82 C58 107.8(3)
C68 C83 C47 120.3(3)
C68 C83 C45 120.2(3)
C47 C83 C45 107.5(3)
C49 C84 C66 115.2(3)
C49 C84 C44 119.0(3)
C66 C84 C44 119.1(3)
C65 C85 C75 116.7(3)
C65 C85 C34 117.4(3)
C75 C85 C34 118.7(3)
C39 C86 C46 120.3(3)
C39 C86 C50 119.6(3)
C46 C86 C50 107.1(3)
C59 C87 C79 121.2(3)
C59 C87 C5 122.8(3)
C79 C87 C5 108.5(3)
C53 C88 C40 115.7(4)
C53 C88 C41 117.9(3)
C40 C88 C41 118.6(3)
C59 C89 C51 120.8(3)
C59 C89 C61 121.2(3)
C51 C89 C61 108.0(3)
C43 C90 C37 119.8(4)
C43 C90 C68 119.5(3)
C37 C90 C68 107.6(3)
C29 C91 C48 119.8(3)
C29 C91 C1 125.2(3)
C48 C91 C1 110.7(3)

loop_
_geom_bond_atom_site_label_1
_geom_bond_atom_site_label_2
_geom_bond_distance
O1 C7 1.317(4)
O1 C1 1.454(4)
N1' C7 1.317(4)
N1' C1 1.454(4)
O1' C7 1.312(4)
O1' C2 1.470(4)
N1 C7 1.312(4)
N1 C2 1.470(4)
C1 C91 1.522(4)
C1 C6 1.588(4)
C1 C2 1.610(5)
C2 C39 1.521(5)
C2 C3 1.592(4)
C3 C4 1.521(4)
C3 C28 1.533(5)
C3 C14 1.570(4)
C4 C5 1.355(4)
C4 C72 1.439(4)
C5 C87 1.446(4)
C5 C6 1.519(4)
C6 C57 1.537(5)
C6 C21 1.569(5)
C7 C8 1.467(5)
C8 C13 1.375(5)
C8 C9 1.387(5)
C9 C10 1.375(5)
C9 H9 0.9300
C10 C11 1.381(6)
C10 H10 0.9300
C11 C12 1.369(6)
C11 H11 0.9300
C12 C13 1.383(5)
C12 H12 0.9300
C13 H13 0.9300
C14 C15 1.505(5)
C14 H14A 0.9700
C14 H14B 0.9700
C15 C16 1.374(5)
C15 C20 1.390(5)
C16 C17 1.386(5)
C16 H16 0.9300
C17 C18 1.383(6)
C17 H17 0.9300
C18 C19 1.369(5)
C18 H18 0.9300
C19 C20 1.383(5)
C19 H19 0.9300
C20 H20 0.9300
C21 C22 1.511(5)
C21 H21A 0.9700
C21 H21B 0.9700
C22 C23 1.388(5)
C22 C27 1.387(5)
C23 C24 1.388(5)
C23 H23 0.9300
C24 C25 1.382(5)
C24 H24 0.9300
C25 C26 1.380(6)
C25 H25 0.9300
C26 C27 1.374(5)
C26 H26 0.9300
C27 H27 0.9300
C28 C50 1.367(5)
C28 C74 1.424(4)
C29 C91 1.369(5)
C29 C56 1.433(5)
C29 C80 1.463(5)
C30 C65 1.425(5)
C30 C55 1.434(5)
C30 C56 1.445(5)
C31 C58 1.373(5)
C31 C81 1.447(5)
C31 C40 1.448(5)
C32 C81 1.385(5)
C32 C68 1.440(5)
C32 C78 1.447(5)
C33 C40 1.418(5)
C33 C44 1.411(5)
C33 C69 1.460(5)
C34 C79 1.424(5)
C34 C51 1.419(5)
C34 C85 1.461(5)
C35 C61 1.376(5)
C35 C77 1.446(5)
C35 C63 1.446(5)
C36 C63 1.413(5)
C36 C72 1.420(4)
C36 C59 1.447(5)
C37 C76 1.391(5)
C37 C78 1.450(5)
C37 C90 1.441(5)
C38 C47 1.371(5)
C38 C43 1.450(5)
C38 C62 1.449(5)
C39 C86 1.373(5)
C39 C48 1.422(5)
C40 C88 1.423(5)
C41 C82 1.413(5)
C41 C74 1.434(5)
C41 C88 1.458(5)
C42 C44 1.426(5)
C42 C46 1.427(5)
C42 C53 1.430(5)
C43 C90 1.396(5)
C43 C60 1.445(5)
C44 C84 1.464(5)
C45 C69 1.377(5)
C45 C83 1.444(5)
C45 C49 1.453(5)
C46 C73 1.383(5)
C46 C86 1.431(5)
C47 C83 1.438(5)
C47 C52 1.452(5)
C48 C64 1.407(5)
C48 C91 1.418(5)
C49 C84 1.419(5)
C49 C52 1.422(5)
C50 C53 1.442(5)
C50 C86 1.459(5)
C51 C89 1.433(5)
C51 C67 1.450(5)
C52 C70 1.416(5)
C53 C88 1.414(5)
C54 C70 1.406(5)
C54 C66 1.428(5)
C54 C71 1.453(5)
C55 C62 1.405(5)
C55 C70 1.465(5)
C56 C71 1.383(5)
C57 C80 1.366(5)
C57 C79 1.433(4)
C58 C77 1.440(5)
C58 C82 1.455(5)
C59 C89 1.405(4)
C59 C87 1.415(4)
C60 C67 1.386(5)
C60 C75 1.448(5)
C61 C76 1.449(5)
C61 C89 1.450(5)
C62 C75 1.429(5)
C63 C82 1.424(5)
C64 C73 1.425(5)
C64 C71 1.433(5)
C65 C85 1.410(5)
C65 C80 1.446(5)
C66 C84 1.418(5)
C66 C73 1.452(5)
C67 C76 1.438(5)
C68 C83 1.407(5)
C68 C90 1.443(5)
C69 C81 1.440(5)
C72 C74 1.418(5)
C75 C85 1.419(5)
C77 C78 1.396(5)
C79 C87 1.421(5)
